data_7216371
loop_
_publ_author_name
'Liu, Qing-Xiang'
'Zhao, Zhi-Xiang'
'Zhao, Xiao-Jun'
'Bi, Yue'
'Yu, Jie'
'Wang, Xiu-Guang'

_publ_section_title
;
 Preparation, crystal structures and conformations of six complexes based
 on 1,4-bis(benzimidazol-1-ylmethyl)-2,3,5,6-tetramethylbenzene
;
_journal_issue 30
_journal_name_full CrystEngComm
_journal_page_first 7023
_journal_paper_doi 10.1039/C4CE00215F
_journal_volume 16
_journal_year 2014
_chemical_formula_sum 'C78 H78 Cl2 Mn N12 O8'
_chemical_formula_weight 1437.36
_chemical_name_systematic
;
?
;
_space_group_IT_number 147
_symmetry_cell_setting trigonal
_symmetry_space_group_name_Hall '-P 3'
_symmetry_space_group_name_H-M 'P -3'
_atom_sites_solution_hydrogens geom
_atom_sites_solution_primary direct
_atom_sites_solution_secondary difmap
_audit_creation_method SHELXL-97
_cell_angle_alpha 90.00
_cell_angle_beta 90.00
_cell_angle_gamma 120.00
_cell_formula_units_Z 1
_cell_length_a 13.4688(12)
_cell_length_b 13.4688(12)
_cell_length_c 10.4961(13)
_cell_measurement_reflns_used 2740
_cell_measurement_temperature 173(2)
_cell_measurement_theta_max 28.19
_cell_measurement_theta_min 2.61
_cell_volume 1649.0(3)
_computing_cell_refinement 'Bruker SAINT'
_computing_data_collection 'Bruker APEX2'
_computing_data_reduction 'Bruker SAINT'
_computing_molecular_graphics 'Bruker SHELXTL'
_computing_publication_material 'Bruker SHELXTL'
_computing_structure_refinement 'SHELXL-97 (Sheldrick, 1997)'
_computing_structure_solution 'SHELXS-97 (Sheldrick, 1990)'
_diffrn_ambient_temperature 173(2)
_diffrn_measured_fraction_theta_full 1.000
_diffrn_measured_fraction_theta_max 1.000
_diffrn_measurement_device_type 'Bruker APEX-II CCD'
_diffrn_measurement_method '\f and \w scans'
_diffrn_radiation_monochromator graphite
_diffrn_radiation_source 'fine-focus sealed tube'
_diffrn_radiation_type MoK\a
_diffrn_radiation_wavelength 0.71073
_diffrn_reflns_av_R_equivalents 0.0793
_diffrn_reflns_av_sigmaI/netI 0.0585
_diffrn_reflns_limit_h_max 16
_diffrn_reflns_limit_h_min -9
_diffrn_reflns_limit_k_max 11
_diffrn_reflns_limit_k_min -16
_diffrn_reflns_limit_l_max 12
_diffrn_reflns_limit_l_min -12
_diffrn_reflns_number 8453
_diffrn_reflns_theta_full 25.00
_diffrn_reflns_theta_max 25.00
_diffrn_reflns_theta_min 1.75
_diffrn_standards_number 0
_exptl_absorpt_coefficient_mu 0.353
_exptl_absorpt_correction_T_max 0.9723
_exptl_absorpt_correction_T_min 0.9556
_exptl_absorpt_correction_type multi-scan
_exptl_absorpt_process_details sadabs
_exptl_crystal_colour colourless
_exptl_crystal_density_diffrn 1.447
_exptl_crystal_density_meas ?
_exptl_crystal_density_method 'not measured'
_exptl_crystal_description BLOCK
_exptl_crystal_F_000 753
_exptl_crystal_size_max 0.13
_exptl_crystal_size_mid 0.10
_exptl_crystal_size_min 0.08
_refine_diff_density_max 0.317
_refine_diff_density_min -0.336
_refine_diff_density_rms 0.059
_refine_ls_extinction_method none
_refine_ls_goodness_of_fit_ref 1.025
_refine_ls_hydrogen_treatment constr
_refine_ls_matrix_type full
_refine_ls_number_parameters 155
_refine_ls_number_reflns 1953
_refine_ls_number_restraints 0
_refine_ls_restrained_S_all 1.025
_refine_ls_R_factor_all 0.0791
_refine_ls_R_factor_gt 0.0478
_refine_ls_shift/su_max 0.000
_refine_ls_shift/su_mean 0.000
_refine_ls_structure_factor_coef Fsqd
_refine_ls_weighting_details 'calc w=1/[\s^2^(Fo^2^)+(0.0220P)^2^+2.2657P] where P=(Fo^2^+2Fc^2^)/3'
_refine_ls_weighting_scheme calc
_refine_ls_wR_factor_gt 0.0919
_refine_ls_wR_factor_ref 0.1039
_reflns_number_gt 1405
_reflns_number_total 1953
_reflns_threshold_expression >2sigma(I)
_cod_data_source_file c4ce00215f2.cif
_cod_data_source_block n110815c
_cod_depositor_comments
;
The following automatic conversions were performed:

'_symmetry_cell_setting' value 'Trigonal' changed to 'trigonal'
according to
/usr/data/users/saulius/crontab/automatic-downloads/rss-feeds/RSC/lib/dictionaries/cif_core.dic
dictionary named 'cif_core.dic' version 2.4.2 from 2011-04-26.

Automatic conversion script
Id: cif_fix_values 2281 2013-09-26 08:29:07Z andrius 

 Adding full bibliography for 7216371--7216376.cif.

The following automatic conversions were performed:

'_exptl_crystal_density_meas' value 'none' was changed to '?' - the
value is perceived as not measured.

Automatic conversion script
Id: cif_fix_values 3008 2015-01-20 13:52:24Z robertas 
;
_cod_original_sg_symbol_H-M P-3
_cod_database_code 7216371

loop_
_symmetry_equiv_pos_as_xyz
'x, y, z'
'-y, x-y, z'
'-x+y, -x, z'
'-x, -y, -z'
'y, -x+y, -z'
'x-y, x, -z'

loop_
_atom_site_label
_atom_site_type_symbol
_atom_site_fract_x
_atom_site_fract_y
_atom_site_fract_z
_atom_site_U_iso_or_equiv
_atom_site_adp_type
_atom_site_occupancy
_atom_site_symmetry_multiplicity
_atom_site_calc_flag
_atom_site_refinement_flags
Mn1 Mn 0.0000 0.0000 0.5000 0.0150(3) Uani 1 6 d S
N1 N 0.08081(19) 0.16547(19) 0.3844(2) 0.0197(6) Uani 1 1 d .
N2 N 0.1532(2) 0.3542(2) 0.3599(2) 0.0237(6) Uani 1 1 d .
C1 C 0.1548(2) 0.2026(3) 0.2796(3) 0.0246(7) Uani 1 1 d .
C2 C 0.2021(3) 0.3217(3) 0.2645(3) 0.0227(7) Uani 1 1 d .
C3 C 0.2790(3) 0.3835(3) 0.1702(3) 0.0283(7) Uani 1 1 d .
H3 H 0.3098 0.4639 0.1618 0.034 Uiso 1 1 calc R
C4 C 0.3094(3) 0.3229(3) 0.0881(3) 0.0338(8) Uani 1 1 d .
H4 H 0.3636 0.3625 0.0225 0.041 Uiso 1 1 calc R
C5 C 0.2622(3) 0.2059(3) 0.0999(3) 0.0379(9) Uani 1 1 d .
H5 H 0.2841 0.1669 0.0407 0.045 Uiso 1 1 calc R
C6 C 0.1847(3) 0.1432(3) 0.1942(3) 0.0340(8) Uani 1 1 d .
H6 H 0.1530 0.0625 0.2004 0.041 Uiso 1 1 calc R
C7 C 0.0836(2) 0.2597(2) 0.4263(3) 0.0230(7) Uani 1 1 d .
H7 H 0.0399 0.2601 0.4972 0.028 Uiso 1 1 calc R
C8 C 0.1794(3) 0.4725(2) 0.3828(3) 0.0300(8) Uani 1 1 d .
H8A H 0.1975 0.5137 0.3004 0.036 Uiso 1 1 calc R
H8B H 0.2486 0.5116 0.4372 0.036 Uiso 1 1 calc R
C9 C 0.0830(3) 0.4809(2) 0.4461(3) 0.0239(7) Uani 1 1 d .
C10 C -0.0070(3) 0.4715(2) 0.3707(3) 0.0258(7) Uani 1 1 d .
C11 C 0.0890(3) 0.5064(2) 0.5763(3) 0.0266(7) Uani 1 1 d .
C12 C -0.0170(3) 0.4320(3) 0.2336(3) 0.0358(8) Uani 1 1 d .
H12A H 0.0515 0.4865 0.1862 0.054 Uiso 1 1 calc R
H12B H -0.0850 0.4280 0.1945 0.054 Uiso 1 1 calc R
H12C H -0.0241 0.3560 0.2315 0.054 Uiso 1 1 calc R
C13 C 0.1780(3) 0.5028(3) 0.6605(3) 0.0397(9) Uani 1 1 d .
H13A H 0.2341 0.5808 0.6874 0.060 Uiso 1 1 calc R
H13B H 0.2170 0.4695 0.6131 0.060 Uiso 1 1 calc R
H13C H 0.1406 0.4557 0.7358 0.060 Uiso 1 1 calc R
Cl1 Cl 0.3333 0.6667 0.02539(13) 0.0336(4) Uani 1 3 d S
O1 O 0.3333 0.6667 0.1615(3) 0.0315(9) Uani 1 3 d S
O2 O 0.3609(3) 0.7778(2) -0.0165(3) 0.0705(9) Uani 1 1 d .

loop_
_atom_site_aniso_label
_atom_site_aniso_U_11
_atom_site_aniso_U_22
_atom_site_aniso_U_33
_atom_site_aniso_U_23
_atom_site_aniso_U_13
_atom_site_aniso_U_12
Mn1 0.0117(3) 0.0117(3) 0.0216(6) 0.000 0.000 0.00584(17)
N1 0.0178(13) 0.0155(13) 0.0240(14) 0.0016(10) 0.0007(10) 0.0071(10)
N2 0.0229(14) 0.0186(13) 0.0288(15) 0.0017(11) 0.0063(11) 0.0099(11)
C1 0.0224(16) 0.0276(17) 0.0260(17) -0.0004(13) -0.0001(13) 0.0143(14)
C2 0.0220(16) 0.0242(16) 0.0255(17) -0.0004(13) 0.0012(13) 0.0144(14)
C3 0.0243(17) 0.0275(17) 0.0315(18) 0.0037(14) 0.0032(14) 0.0118(15)
C4 0.0324(19) 0.041(2) 0.0300(19) 0.0027(16) 0.0091(15) 0.0194(17)
C5 0.045(2) 0.040(2) 0.0326(19) -0.0038(17) 0.0112(17) 0.0244(18)
C6 0.040(2) 0.0263(18) 0.0360(19) -0.0005(15) 0.0054(16) 0.0174(16)
C7 0.0203(16) 0.0220(16) 0.0262(17) 0.0024(13) 0.0054(13) 0.0101(13)
C8 0.0299(18) 0.0162(16) 0.042(2) 0.0024(14) 0.0127(15) 0.0100(14)
C9 0.0262(17) 0.0138(15) 0.0310(18) 0.0051(13) 0.0083(14) 0.0096(13)
C10 0.0347(18) 0.0177(15) 0.0233(16) 0.0021(13) 0.0064(14) 0.0118(14)
C11 0.0270(17) 0.0197(16) 0.0300(18) 0.0010(13) 0.0021(14) 0.0095(14)
C12 0.053(2) 0.038(2) 0.0257(18) -0.0020(15) 0.0016(16) 0.0297(18)
C13 0.040(2) 0.036(2) 0.046(2) -0.0019(17) -0.0044(17) 0.0216(18)
Cl1 0.0396(5) 0.0396(5) 0.0216(7) 0.000 0.000 0.0198(3)
O1 0.0377(14) 0.0377(14) 0.019(2) 0.000 0.000 0.0189(7)
O2 0.089(2) 0.0564(19) 0.066(2) 0.0365(16) 0.0108(17) 0.0361(18)

loop_
_atom_type_symbol
_atom_type_description
_atom_type_scat_dispersion_real
_atom_type_scat_dispersion_imag
_atom_type_scat_source
C C 0.0033 0.0016 'International Tables Vol C Tables 4.2.6.8 and 6.1.1.4'
H H 0.0000 0.0000 'International Tables Vol C Tables 4.2.6.8 and 6.1.1.4'
N N 0.0061 0.0033 'International Tables Vol C Tables 4.2.6.8 and 6.1.1.4'
O O 0.0106 0.0060 'International Tables Vol C Tables 4.2.6.8 and 6.1.1.4'
Cl Cl 0.1484 0.1585 'International Tables Vol C Tables 4.2.6.8 and 6.1.1.4'
Mn Mn 0.3368 0.7283 'International Tables Vol C Tables 4.2.6.8 and 6.1.1.4'

loop_
_geom_angle_atom_site_label_1
_geom_angle_atom_site_label_2
_geom_angle_atom_site_label_3
_geom_angle
_geom_angle_site_symmetry_1
_geom_angle_site_symmetry_3
N1 Mn1 N1 180.0 4_556 .
N1 Mn1 N1 85.69(8) 4_556 2
N1 Mn1 N1 94.31(8) . 2
N1 Mn1 N1 94.31(8) 4_556 6_556
N1 Mn1 N1 85.69(8) . 6_556
N1 Mn1 N1 85.69(8) 2 6_556
N1 Mn1 N1 94.31(8) 4_556 5_556
N1 Mn1 N1 85.69(8) . 5_556
N1 Mn1 N1 180.00(13) 2 5_556
N1 Mn1 N1 94.31(8) 6_556 5_556
N1 Mn1 N1 85.69(8) 4_556 3
N1 Mn1 N1 94.31(8) . 3
N1 Mn1 N1 94.31(8) 2 3
N1 Mn1 N1 180.0 6_556 3
N1 Mn1 N1 85.69(8) 5_556 3
C7 N1 C1 104.1(2) . .
C7 N1 Mn1 122.03(19) . .
C1 N1 Mn1 132.46(19) . .
C7 N2 C2 107.1(2) . .
C7 N2 C8 128.3(2) . .
C2 N2 C8 124.5(2) . .
C6 C1 N1 131.4(3) . .
C6 C1 C2 119.2(3) . .
N1 C1 C2 109.4(3) . .
C3 C2 N2 131.6(3) . .
C3 C2 C1 123.2(3) . .
N2 C2 C1 105.2(3) . .
C2 C3 C4 116.6(3) . .
C2 C3 H3 121.7 . .
C4 C3 H3 121.7 . .
C5 C4 C3 121.1(3) . .
C5 C4 H4 119.5 . .
C3 C4 H4 119.5 . .
C4 C5 C6 122.7(3) . .
C4 C5 H5 118.7 . .
C6 C5 H5 118.7 . .
C5 C6 C1 117.3(3) . .
C5 C6 H6 121.3 . .
C1 C6 H6 121.3 . .
N1 C7 N2 114.1(3) . .
N1 C7 H7 122.9 . .
N2 C7 H7 122.9 . .
N2 C8 C9 113.8(2) . .
N2 C8 H8A 108.8 . .
C9 C8 H8A 108.8 . .
N2 C8 H8B 108.8 . .
C9 C8 H8B 108.8 . .
H8A C8 H8B 107.7 . .
C10 C9 C11 121.0(3) . .
C10 C9 C8 118.8(3) . .
C11 C9 C8 120.0(3) . .
C11 C10 C9 119.8(3) 4_566 .
C11 C10 C12 120.8(3) 4_566 .
C9 C10 C12 119.4(3) . .
C10 C11 C9 119.1(3) 4_566 .
C10 C11 C13 120.0(3) 4_566 .
C9 C11 C13 120.8(3) . .
C10 C12 H12A 109.5 . .
C10 C12 H12B 109.5 . .
H12A C12 H12B 109.5 . .
C10 C12 H12C 109.5 . .
H12A C12 H12C 109.5 . .
H12B C12 H12C 109.5 . .
C11 C13 H13A 109.5 . .
C11 C13 H13B 109.5 . .
H13A C13 H13B 109.5 . .
C11 C13 H13C 109.5 . .
H13A C13 H13C 109.5 . .
H13B C13 H13C 109.5 . .
O2 Cl1 O2 110.87(13) 2_665 3_565
O2 Cl1 O2 110.87(13) 2_665 .
O2 Cl1 O2 110.87(13) 3_565 .
O2 Cl1 O1 108.03(14) 2_665 .
O2 Cl1 O1 108.03(14) 3_565 .
O2 Cl1 O1 108.03(14) . .

loop_
_geom_bond_atom_site_label_1
_geom_bond_atom_site_label_2
_geom_bond_distance
_geom_bond_site_symmetry_2
Mn1 N1 2.280(2) 4_556
Mn1 N1 2.280(2) .
Mn1 N1 2.280(2) 2
Mn1 N1 2.280(2) 6_556
Mn1 N1 2.280(2) 5_556
Mn1 N1 2.280(2) 3
N1 C7 1.326(4) .
N1 C1 1.398(4) .
N2 C7 1.338(4) .
N2 C2 1.385(4) .
N2 C8 1.470(4) .
C1 C6 1.390(4) .
C1 C2 1.408(4) .
C2 C3 1.372(4) .
C3 C4 1.382(4) .
C3 H3 0.9500 .
C4 C5 1.379(5) .
C4 H4 0.9500 .
C5 C6 1.379(5) .
C5 H5 0.9500 .
C6 H6 0.9500 .
C7 H7 0.9500 .
C8 C9 1.512(4) .
C8 H8A 0.9900 .
C8 H8B 0.9900 .
C9 C10 1.399(4) .
C9 C11 1.401(4) .
C10 C11 1.395(4) 4_566
C10 C12 1.516(4) .
C11 C10 1.395(4) 4_566
C11 C13 1.510(4) .
C12 H12A 0.9800 .
C12 H12B 0.9800 .
C12 H12C 0.9800 .
C13 H13A 0.9800 .
C13 H13B 0.9800 .
C13 H13C 0.9800 .
Cl1 O2 1.420(3) 2_665
Cl1 O2 1.420(3) 3_565
Cl1 O2 1.420(3) .
Cl1 O1 1.429(4) .

loop_
_geom_torsion_atom_site_label_1
_geom_torsion_atom_site_label_2
_geom_torsion_atom_site_label_3
_geom_torsion_atom_site_label_4
_geom_torsion
_geom_torsion_site_symmetry_1
_geom_torsion_site_symmetry_4
N1 Mn1 N1 C7 54.7(4) 4_556 .
N1 Mn1 N1 C7 101.5(3) 2 .
N1 Mn1 N1 C7 16.1(2) 6_556 .
N1 Mn1 N1 C7 -78.5(3) 5_556 .
N1 Mn1 N1 C7 -163.9(2) 3 .
N1 Mn1 N1 C1 -141.0(5) 4_556 .
N1 Mn1 N1 C1 -94.2(2) 2 .
N1 Mn1 N1 C1 -179.5(3) 6_556 .
N1 Mn1 N1 C1 85.8(2) 5_556 .
N1 Mn1 N1 C1 0.5(3) 3 .
C7 N1 C1 C6 -177.8(3) . .
Mn1 N1 C1 C6 15.8(5) . .
C7 N1 C1 C2 1.3(3) . .
Mn1 N1 C1 C2 -165.11(19) . .
C7 N2 C2 C3 -179.9(3) . .
C8 N2 C2 C3 -2.1(5) . .
C7 N2 C2 C1 0.7(3) . .
C8 N2 C2 C1 178.6(3) . .
C6 C1 C2 C3 -1.5(5) . .
N1 C1 C2 C3 179.3(3) . .
C6 C1 C2 N2 177.9(3) . .
N1 C1 C2 N2 -1.3(3) . .
N2 C2 C3 C4 -179.2(3) . .
C1 C2 C3 C4 0.0(5) . .
C2 C3 C4 C5 1.3(5) . .
C3 C4 C5 C6 -1.2(6) . .
C4 C5 C6 C1 -0.3(5) . .
N1 C1 C6 C5 -179.5(3) . .
C2 C1 C6 C5 1.5(5) . .
C1 N1 C7 N2 -0.8(3) . .
Mn1 N1 C7 N2 167.35(18) . .
C2 N2 C7 N1 0.1(3) . .
C8 N2 C7 N1 -177.7(3) . .
C7 N2 C8 C9 -29.1(4) . .
C2 N2 C8 C9 153.5(3) . .
N2 C8 C9 C10 -82.0(3) . .
N2 C8 C9 C11 102.9(3) . .
C11 C9 C10 C11 3.4(5) . 4_566
C8 C9 C10 C11 -171.7(3) . 4_566
C11 C9 C10 C12 -173.8(3) . .
C8 C9 C10 C12 11.1(4) . .
C10 C9 C11 C10 -3.4(5) . 4_566
C8 C9 C11 C10 171.7(3) . 4_566
C10 C9 C11 C13 172.8(3) . .
C8 C9 C11 C13 -12.2(4) . .
